data_1514789
loop_
_publ_author_name
'Yang, Zhiyong'
'Qin, Wei'
'Lam, Jacky W. Y.'
'Chen, Sijie'
'Sung, Herman H. Y.'
'Williams, Ian D.'
'Tang, Ben Zhong'

_publ_section_title
;
 Fluorescent pH sensor constructed from a heteroatom-containing luminogen
 with tunable AIE and ICT characteristics
;
_journal_issue 9
_journal_name_full 'Chemical Science'
_journal_page_first 3725
_journal_paper_doi 10.1039/c3sc50648g
_journal_volume 4
_journal_year 2013
_chemical_formula_moiety 'C31 H22 N2'
_chemical_formula_sum 'C31 H22 N2'
_chemical_formula_weight 422.51
_chemical_name_systematic
;
?
;
_space_group_IT_number 61
_space_group_name_Hall '-P 2ac 2ab'
_symmetry_cell_setting orthorhombic
_symmetry_space_group_name_Hall '-P 2ac 2ab'
_symmetry_space_group_name_H-M 'P b c a'
_atom_sites_solution_hydrogens geom
_atom_sites_solution_primary direct
_atom_sites_solution_secondary difmap
_audit_creation_date 2011-11-22
_audit_creation_method
;
Olex2 1.1-beta
(compiled Nov 1 2011 20:42:30, GUI svn.r3906)
;
_cell_angle_alpha 90.00
_cell_angle_beta 90.00
_cell_angle_gamma 90.00
_cell_formula_units_Z 8
_cell_length_a 9.72420(10)
_cell_length_b 17.6641(2)
_cell_length_c 25.6425(2)
_cell_measurement_reflns_used 11975
_cell_measurement_temperature 173.00(14)
_cell_measurement_theta_max 71.4716
_cell_measurement_theta_min 4.2573
_cell_volume 4404.59(8)
_computing_cell_refinement
;
CrysAlisPro, Agilent Technologies,
Version 1.171.35.19 (release 27-10-2011 CrysAlis171 .NET)
(compiled Oct 27 2011,15:02:11)
;
_computing_data_collection
;
CrysAlisPro, Agilent Technologies,
Version 1.171.35.19 (release 27-10-2011 CrysAlis171 .NET)
(compiled Oct 27 2011,15:02:11)
;
_computing_data_reduction
;
CrysAlisPro, Agilent Technologies,
Version 1.171.35.19 (release 27-10-2011 CrysAlis171 .NET)
(compiled Oct 27 2011,15:02:11)
;
_computing_molecular_graphics
;
O. V. Dolomanov, L. J. Bourhis, R. J. Gildea, J. A. K. Howard and H. Puschmann,
OLEX2: a complete structure solution, refinement and analysis program.
J. Appl. Cryst. (2009). 42, 339-341.
;
_computing_publication_material
;
O. V. Dolomanov, L. J. Bourhis, R. J. Gildea, J. A. K. Howard and H. Puschmann,
OLEX2: a complete structure solution, refinement and analysis program.
J. Appl. Cryst. (2009). 42, 339-341.
;
_computing_structure_refinement
;
XL, G.M. Sheldrick, Acta Cryst.
(2008). A64, 112-122
;
_computing_structure_solution
;
XS, G.M. Sheldrick, Acta Cryst.
(2008). A64, 112-122
;
_diffrn_ambient_temperature 173.00(14)
_diffrn_detector_area_resol_mean 15.9578
_diffrn_measured_fraction_theta_full 0.984
_diffrn_measured_fraction_theta_max 0.984
_diffrn_measurement_details
;
1 omega 38.00 63.90 0.7000 10.0000
omega____ theta____ kappa____ phi______ frames
- 110.0000 -92.0000 0.0000 37

2 omega 45.00 72.30 0.7000 10.0000
omega____ theta____ kappa____ phi______ frames
- 110.0000 -38.0000 90.0000 39

3 omega 21.00 69.30 0.7000 3.0000
omega____ theta____ kappa____ phi______ frames
- 0.0000 57.0000 60.0000 69

4 omega -21.00 17.50 0.7000 3.0000
omega____ theta____ kappa____ phi______ frames
- 0.0000 57.0000 60.0000 55

5 omega -14.00 75.60 0.7000 3.0000
omega____ theta____ kappa____ phi______ frames
- 55.0000 -57.0000 -60.0000 128

6 omega 79.00 125.20 0.7000 3.0000
omega____ theta____ kappa____ phi______ frames
- 55.0000 105.0000 -57.0000 66

7 omega -3.00 92.90 0.7000 3.0000
omega____ theta____ kappa____ phi______ frames
- 55.0000 -125.0000 -90.0000 137

8 omega 62.00 124.30 0.7000 3.0000
omega____ theta____ kappa____ phi______ frames
- 55.0000 57.0000 -90.0000 89

9 omega -71.00 -5.90 0.7000 10.0000
omega____ theta____ kappa____ phi______ frames
- -64.0000 38.0000 120.0000 93

10 omega -139.00 -52.90 0.7000 10.0000
omega____ theta____ kappa____ phi______ frames
- -64.0000 178.0000 30.0000 123

11 omega 38.00 122.00 0.7000 10.0000
omega____ theta____ kappa____ phi______ frames
- 110.0000 -92.0000 -90.0000 120

12 omega 38.00 72.30 0.7000 10.0000
omega____ theta____ kappa____ phi______ frames
- 110.0000 -38.0000 -180.0000 49

13 omega 40.00 70.80 0.7000 10.0000
omega____ theta____ kappa____ phi______ frames
- 110.0000 -38.0000 120.0000 44

14 omega 84.00 119.00 0.7000 10.0000
omega____ theta____ kappa____ phi______ frames
- 110.0000 -92.0000 0.0000 50

15 omega 40.00 82.70 0.7000 10.0000
omega____ theta____ kappa____ phi______ frames
- 110.0000 -50.0000 -90.0000 61

16 omega 39.00 71.20 0.7000 10.0000
omega____ theta____ kappa____ phi______ frames
- 110.0000 -25.0000 60.0000 46

17 omega 42.00 76.30 0.7000 10.0000
omega____ theta____ kappa____ phi______ frames
- 110.0000 -111.0000 90.0000 49

18 omega 89.00 177.90 0.7000 10.0000
omega____ theta____ kappa____ phi______ frames
- 110.0000 25.0000 -30.0000 127

19 omega 38.00 70.20 0.7000 10.0000
omega____ theta____ kappa____ phi______ frames
- 110.0000 -38.0000 150.0000 46

20 omega 41.00 79.50 0.7000 10.0000
omega____ theta____ kappa____ phi______ frames
- 110.0000 -50.0000 -30.0000 55

21 omega 37.00 71.30 0.7000 10.0000
omega____ theta____ kappa____ phi______ frames
- 110.0000 -25.0000 30.0000 49

22 omega 91.00 178.50 0.7000 10.0000
omega____ theta____ kappa____ phi______ frames
- 110.0000 50.0000 60.0000 125

23 omega 59.00 153.50 0.7000 10.0000
omega____ theta____ kappa____ phi______ frames
- 110.0000 12.0000 60.0000 135

24 omega 43.00 137.50 0.7000 10.0000
omega____ theta____ kappa____ phi______ frames
- 110.0000 -93.0000 117.0000 135
;
_diffrn_measurement_device 'kappa diffractometer'
_diffrn_measurement_device_type 'Xcalibur, Sapphire3, Gemini ultra'
_diffrn_measurement_method '\w scans'
_diffrn_orient_matrix_UB_11 0.0866878000
_diffrn_orient_matrix_UB_12 -0.0683604000
_diffrn_orient_matrix_UB_13 -0.0176036000
_diffrn_orient_matrix_UB_21 0.0613240000
_diffrn_orient_matrix_UB_22 -0.0064344000
_diffrn_orient_matrix_UB_23 0.0552077000
_diffrn_orient_matrix_UB_31 -0.1175410000
_diffrn_orient_matrix_UB_32 -0.0537988000
_diffrn_orient_matrix_UB_33 0.0158597000
_diffrn_radiation_monochromator mirror
_diffrn_radiation_probe x-ray
_diffrn_radiation_type CuK\a
_diffrn_radiation_wavelength 1.5418
_diffrn_reflns_av_R_equivalents 0.0286
_diffrn_reflns_av_unetI/netI 0.0163
_diffrn_reflns_limit_h_max 7
_diffrn_reflns_limit_h_min -11
_diffrn_reflns_limit_k_max 20
_diffrn_reflns_limit_k_min -21
_diffrn_reflns_limit_l_max 30
_diffrn_reflns_limit_l_min -29
_diffrn_reflns_number 25386
_diffrn_reflns_theta_full 66.50
_diffrn_reflns_theta_max 67.50
_diffrn_reflns_theta_min 5.01
_diffrn_source 'sealed X-ray tube'
_diffrn_source_current 30
_diffrn_source_power 1.50
_diffrn_source_target Cu
_diffrn_source_voltage 50
_exptl_absorpt_coefficient_mu 0.572
_exptl_absorpt_correction_T_max 1.00000
_exptl_absorpt_correction_T_min 0.85877
_exptl_absorpt_correction_type multi-scan
_exptl_absorpt_process_details
;
CrysAlisPro, Agilent Technologies,
Version 1.171.35.19 (release 27-10-2011 CrysAlis171 .NET)
(compiled Oct 27 2011,15:02:11)
Empirical absorption correction using spherical harmonics,
implemented in SCALE3 ABSPACK scaling algorithm.
;
_exptl_crystal_colour colourless
_exptl_crystal_density_diffrn 1.274
_exptl_crystal_density_method 'not measured'
_exptl_crystal_description plate
_exptl_crystal_F_000 1776
_exptl_crystal_size_max 0.38
_exptl_crystal_size_mid 0.18
_exptl_crystal_size_min 0.04
_refine_diff_density_max 0.134
_refine_diff_density_min -0.178
_refine_diff_density_rms 0.029
_refine_ls_extinction_method none
_refine_ls_goodness_of_fit_ref 1.029
_refine_ls_hydrogen_treatment constr
_refine_ls_matrix_type full
_refine_ls_number_parameters 298
_refine_ls_number_reflns 3908
_refine_ls_number_restraints 0
_refine_ls_restrained_S_all 1.029
_refine_ls_R_factor_all 0.0355
_refine_ls_R_factor_gt 0.0320
_refine_ls_shift/su_max 0.001
_refine_ls_shift/su_mean 0.000
_refine_ls_structure_factor_coef Fsqd
_refine_ls_weighting_details 'calc w=1/[\s^2^(Fo^2^)+(0.0485P)^2^+0.7246P] where P=(Fo^2^+2Fc^2^)/3'
_refine_ls_weighting_scheme calc
_refine_ls_wR_factor_gt 0.0835
_refine_ls_wR_factor_ref 0.0865
_reflns_number_gt 3536
_reflns_number_total 3908
_reflns_threshold_expression >2sigma(I)
_cod_data_source_file c3sc50648g.txt
_cod_data_source_block zhiy1cult
_cod_depositor_comments
;
The following automatic conversions were performed:

'_symmetry_cell_setting' value 'Orthorhombic' changed to
'orthorhombic' according to
/usr/data/users/saulius/automatic-downloads/retrospective/RSC/lib/dictionaries/cif_core.dic
dictionary named 'cif_core.dic' version 2.4.2 from 2011-04-26.

Automatic conversion script
Id: cif_fix_values 2281 2013-09-26 08:29:07Z andrius 
;
_cod_original_sg_symbol_H-M Pbca
_cod_database_code 1514789
_reflns_odcompleteness_completeness 99.67
_reflns_odcompleteness_iscentric 1
_reflns_odcompleteness_theta 68.13

loop_
_space_group_symop_id
_space_group_symop_operation_xyz
1 'x, y, z'
2 '-x+1/2, -y, z+1/2'
3 'x+1/2, -y+1/2, -z'
4 '-x, y+1/2, -z+1/2'
5 '-x, -y, -z'
6 'x-1/2, y, -z-1/2'
7 '-x-1/2, y-1/2, z'
8 'x, -y-1/2, z-1/2'

loop_
_atom_site_label
_atom_site_type_symbol
_atom_site_fract_x
_atom_site_fract_y
_atom_site_fract_z
_atom_site_U_iso_or_equiv
_atom_site_adp_type
_atom_site_occupancy
_atom_site_symmetry_multiplicity
_atom_site_calc_flag
_atom_site_refinement_flags
N1 N 0.83631(9) 0.63499(5) 0.12804(3) 0.0335(2) Uani 1 1 d .
C2 C 0.94781(11) 0.64074(6) 0.16244(4) 0.0333(2) Uani 1 1 d .
C3 C 0.97940(12) 0.59758(7) 0.20643(4) 0.0392(3) Uani 1 1 d .
H3 H 0.9190 0.5592 0.2187 0.047 Uiso 1 1 calc R
C4 C 1.10237(13) 0.61303(8) 0.23151(5) 0.0446(3) Uani 1 1 d .
H4 H 1.1268 0.5841 0.2613 0.054 Uiso 1 1 calc R
C5 C 1.19147(13) 0.66966(8) 0.21438(5) 0.0448(3) Uani 1 1 d .
H5 H 1.2754 0.6783 0.2324 0.054 Uiso 1 1 calc R
C6 C 1.15886(12) 0.71330(7) 0.17149(5) 0.0403(3) Uani 1 1 d .
H6 H 1.2189 0.7524 0.1601 0.048 Uiso 1 1 calc R
C7 C 1.03559(11) 0.69896(6) 0.14509(4) 0.0341(2) Uani 1 1 d .
C8 C 0.97502(11) 0.73027(6) 0.09851(4) 0.0337(2) Uani 1 1 d .
C9 C 1.01586(12) 0.78709(6) 0.06396(5) 0.0397(3) Uani 1 1 d .
H9 H 1.0967 0.8158 0.0704 0.048 Uiso 1 1 calc R
C10 C 0.93707(13) 0.80087(7) 0.02042(5) 0.0432(3) Uani 1 1 d .
H10 H 0.9632 0.8399 -0.0031 0.052 Uiso 1 1 calc R
C11 C 0.81911(12) 0.75812(7) 0.01038(5) 0.0416(3) Uani 1 1 d .
H11 H 0.7673 0.7681 -0.0203 0.050 Uiso 1 1 calc R
C12 C 0.77605(12) 0.70168(6) 0.04398(4) 0.0368(2) Uani 1 1 d .
H12 H 0.6961 0.6726 0.0369 0.044 Uiso 1 1 calc R
C13 C 0.85415(11) 0.68908(6) 0.08866(4) 0.0321(2) Uani 1 1 d .
C14 C 0.72027(11) 0.58673(6) 0.13337(4) 0.0315(2) Uani 1 1 d .
C15 C 0.73653(11) 0.51013(6) 0.14444(4) 0.0332(2) Uani 1 1 d .
H15 H 0.8261 0.4890 0.1472 0.040 Uiso 1 1 calc R
C16 C 0.62175(11) 0.46484(6) 0.15135(4) 0.0340(2) Uani 1 1 d .
H16 H 0.6337 0.4130 0.1601 0.041 Uiso 1 1 calc R
C17 C 0.48865(11) 0.49369(6) 0.14581(4) 0.0324(2) Uani 1 1 d .
C18 C 0.47454(11) 0.57062(6) 0.13398(4) 0.0335(2) Uani 1 1 d .
H18 H 0.3852 0.5916 0.1299 0.040 Uiso 1 1 calc R
C19 C 0.58832(11) 0.61659(6) 0.12819(4) 0.0337(2) Uani 1 1 d .
H19 H 0.5766 0.6688 0.1206 0.040 Uiso 1 1 calc R
C20 C 0.36824(11) 0.44532(6) 0.15554(4) 0.0339(2) Uani 1 1 d .
H20 H 0.3768 0.4100 0.1833 0.041 Uiso 1 1 calc R
C21 C 0.24766(11) 0.44509(6) 0.12997(4) 0.0306(2) Uani 1 1 d .
C22 C 0.22807(10) 0.48667(6) 0.07973(4) 0.0293(2) Uani 1 1 d .
C23 C 0.11706(11) 0.53452(6) 0.07117(4) 0.0352(2) Uani 1 1 d .
H23 H 0.0517 0.5433 0.0981 0.042 Uiso 1 1 calc R
C24 C 0.10232(12) 0.56942(7) 0.02312(5) 0.0391(3) Uani 1 1 d .
H24 H 0.0266 0.6027 0.0185 0.047 Uiso 1 1 calc R
N25 N 0.18739(10) 0.55933(5) -0.01704(4) 0.0403(2) Uani 1 1 d .
C26 C 0.29377(12) 0.51279(7) -0.00858(4) 0.0372(2) Uani 1 1 d .
H26 H 0.3561 0.5042 -0.0365 0.045 Uiso 1 1 calc R
C27 C 0.31843(11) 0.47649(6) 0.03825(4) 0.0337(2) Uani 1 1 d .
H27 H 0.3967 0.4448 0.0421 0.040 Uiso 1 1 calc R
C28 C 0.12905(11) 0.39946(6) 0.14914(4) 0.0315(2) Uani 1 1 d .
C29 C 0.11546(12) 0.38091(7) 0.20201(4) 0.0400(3) Uani 1 1 d .
H29 H 0.1809 0.3993 0.2264 0.048 Uiso 1 1 calc R
C30 C 0.00773(14) 0.33604(7) 0.21907(5) 0.0464(3) Uani 1 1 d .
H30 H 0.0020 0.3223 0.2548 0.056 Uiso 1 1 calc R
C31 C -0.09144(14) 0.31100(7) 0.18463(5) 0.0466(3) Uani 1 1 d .
H31 H -0.1658 0.2808 0.1966 0.056 Uiso 1 1 calc R
C32 C -0.08146(13) 0.33034(7) 0.13267(5) 0.0450(3) Uani 1 1 d .
H32 H -0.1503 0.3141 0.1089 0.054 Uiso 1 1 calc R
C33 C 0.02831(12) 0.37330(6) 0.11496(5) 0.0373(2) Uani 1 1 d .
H33 H 0.0350 0.3851 0.0789 0.045 Uiso 1 1 calc R

loop_
_atom_site_aniso_label
_atom_site_aniso_U_11
_atom_site_aniso_U_22
_atom_site_aniso_U_33
_atom_site_aniso_U_23
_atom_site_aniso_U_13
_atom_site_aniso_U_12
N1 0.0305(5) 0.0386(5) 0.0315(5) 0.0010(4) -0.0008(4) -0.0023(4)
C2 0.0310(5) 0.0395(6) 0.0294(5) -0.0067(4) 0.0010(4) 0.0017(4)
C3 0.0379(6) 0.0496(7) 0.0302(5) -0.0018(5) 0.0013(4) 0.0003(5)
C4 0.0442(7) 0.0587(8) 0.0310(6) -0.0036(5) -0.0042(5) 0.0057(6)
C5 0.0374(6) 0.0567(7) 0.0402(6) -0.0115(5) -0.0080(5) 0.0024(5)
C6 0.0341(6) 0.0422(6) 0.0447(6) -0.0115(5) -0.0018(5) -0.0010(5)
C7 0.0321(5) 0.0355(5) 0.0347(5) -0.0081(4) 0.0010(4) 0.0016(4)
C8 0.0310(5) 0.0323(5) 0.0377(6) -0.0054(4) 0.0025(4) 0.0021(4)
C9 0.0355(6) 0.0344(6) 0.0490(7) -0.0009(5) 0.0023(5) -0.0019(4)
C10 0.0423(6) 0.0384(6) 0.0488(7) 0.0084(5) 0.0048(5) 0.0003(5)
C11 0.0402(6) 0.0441(6) 0.0406(6) 0.0053(5) -0.0018(5) 0.0033(5)
C12 0.0333(6) 0.0390(6) 0.0380(6) 0.0004(5) -0.0015(4) -0.0005(4)
C13 0.0307(5) 0.0328(5) 0.0327(5) -0.0015(4) 0.0032(4) 0.0023(4)
C14 0.0309(5) 0.0385(6) 0.0251(5) -0.0016(4) 0.0012(4) -0.0023(4)
C15 0.0295(5) 0.0401(6) 0.0300(5) 0.0007(4) -0.0001(4) 0.0034(4)
C16 0.0362(6) 0.0358(6) 0.0301(5) 0.0039(4) 0.0001(4) 0.0017(4)
C17 0.0327(5) 0.0391(6) 0.0255(5) 0.0006(4) -0.0009(4) -0.0012(4)
C18 0.0294(5) 0.0383(6) 0.0328(5) -0.0020(4) -0.0015(4) 0.0023(4)
C19 0.0348(6) 0.0336(5) 0.0328(5) -0.0014(4) 0.0002(4) 0.0011(4)
C20 0.0351(6) 0.0365(6) 0.0301(5) 0.0043(4) 0.0010(4) -0.0002(4)
C21 0.0323(5) 0.0300(5) 0.0296(5) -0.0014(4) 0.0035(4) 0.0008(4)
C22 0.0305(5) 0.0285(5) 0.0289(5) -0.0024(4) 0.0006(4) -0.0034(4)
C23 0.0354(6) 0.0352(6) 0.0349(6) -0.0014(4) 0.0047(4) 0.0030(4)
C24 0.0389(6) 0.0370(6) 0.0415(6) 0.0036(5) -0.0019(5) 0.0056(5)
N25 0.0435(5) 0.0419(5) 0.0355(5) 0.0049(4) -0.0022(4) -0.0021(4)
C26 0.0385(6) 0.0436(6) 0.0295(5) -0.0008(4) 0.0042(4) -0.0024(5)
C27 0.0324(6) 0.0357(5) 0.0329(5) -0.0019(4) 0.0023(4) 0.0023(4)
C28 0.0315(5) 0.0294(5) 0.0337(5) 0.0001(4) 0.0036(4) 0.0017(4)
C29 0.0417(6) 0.0446(6) 0.0337(6) -0.0016(5) 0.0059(5) -0.0032(5)
C30 0.0529(7) 0.0454(7) 0.0410(6) 0.0027(5) 0.0158(6) -0.0033(6)
C31 0.0440(7) 0.0352(6) 0.0606(8) 0.0023(5) 0.0143(6) -0.0069(5)
C32 0.0422(7) 0.0353(6) 0.0575(7) 0.0011(5) -0.0042(6) -0.0077(5)
C33 0.0406(6) 0.0328(5) 0.0385(6) 0.0028(4) -0.0022(5) -0.0024(5)

loop_
_atom_type_symbol
_atom_type_description
_atom_type_scat_dispersion_real
_atom_type_scat_dispersion_imag
_atom_type_scat_source
C C 0.0181 0.0091 'International Tables Vol C Tables 4.2.6.8 and 6.1.1.4'
H H 0.0000 0.0000 'International Tables Vol C Tables 4.2.6.8 and 6.1.1.4'
N N 0.0311 0.0180 'International Tables Vol C Tables 4.2.6.8 and 6.1.1.4'

loop_
_geom_angle_atom_site_label_1
_geom_angle_atom_site_label_2
_geom_angle_atom_site_label_3
_geom_angle
C2 N1 C14 126.68(9)
C13 N1 C2 107.97(9)
C13 N1 C14 125.23(9)
N1 C2 C7 108.84(9)
C3 C2 N1 129.75(10)
C3 C2 C7 121.38(10)
C4 C3 C2 117.24(11)
C3 C4 C5 122.12(12)
C6 C5 C4 120.60(11)
C5 C6 C7 118.75(12)
C2 C7 C8 107.10(10)
C6 C7 C2 119.90(11)
C6 C7 C8 132.91(11)
C9 C8 C7 133.24(11)
C9 C8 C13 119.74(10)
C13 C8 C7 106.97(10)
C10 C9 C8 118.92(11)
C9 C10 C11 120.75(11)
C12 C11 C10 121.56(11)
C11 C12 C13 117.57(11)
N1 C13 C8 109.10(9)
C12 C13 N1 129.39(10)
C12 C13 C8 121.41(10)
C15 C14 N1 120.85(10)
C15 C14 C19 119.48(10)
C19 C14 N1 119.66(10)
C16 C15 C14 119.76(10)
C15 C16 C17 121.50(10)
C16 C17 C18 117.83(10)
C16 C17 C20 120.52(10)
C18 C17 C20 121.53(10)
C19 C18 C17 121.07(10)
C18 C19 C14 120.33(10)
C21 C20 C17 127.86(10)
C20 C21 C22 122.03(9)
C20 C21 C28 121.06(10)
C28 C21 C22 116.82(9)
C23 C22 C21 122.30(9)
C23 C22 C27 116.67(10)
C27 C22 C21 120.98(9)
C24 C23 C22 119.47(10)
N25 C24 C23 124.30(11)
C24 N25 C26 115.87(10)
N25 C26 C27 124.03(10)
C26 C27 C22 119.65(10)
C29 C28 C21 121.24(10)
C33 C28 C21 121.06(10)
C33 C28 C29 117.70(10)
C30 C29 C28 120.73(11)
C31 C30 C29 120.65(12)
C32 C31 C30 119.32(11)
C31 C32 C33 120.42(12)
C32 C33 C28 121.12(11)

loop_
_geom_bond_atom_site_label_1
_geom_bond_atom_site_label_2
_geom_bond_distance
N1 C2 1.4014(14)
N1 C13 1.4008(14)
N1 C14 1.4209(14)
C2 C3 1.3959(16)
C2 C7 1.4085(16)
C3 C4 1.3849(17)
C4 C5 1.3944(19)
C5 C6 1.3800(19)
C6 C7 1.3998(16)
C7 C8 1.4422(16)
C8 C9 1.3964(16)
C8 C13 1.4052(15)
C9 C10 1.3757(18)
C10 C11 1.3972(17)
C11 C12 1.3827(17)
C12 C13 1.3925(16)
C14 C15 1.3914(16)
C14 C19 1.3936(15)
C15 C16 1.3846(16)
C16 C17 1.3983(15)
C17 C18 1.3990(16)
C17 C20 1.4709(15)
C18 C19 1.3804(16)
C20 C21 1.3435(16)
C21 C22 1.4951(14)
C21 C28 1.4905(15)
C22 C23 1.3884(15)
C22 C27 1.3914(15)
C23 C24 1.3851(16)
C24 N25 1.3330(16)
N25 C26 1.3391(15)
C26 C27 1.3821(16)
C28 C29 1.4009(16)
C28 C33 1.3933(16)
C29 C30 1.3846(17)
C30 C31 1.380(2)
C31 C32 1.3788(19)
C32 C33 1.3862(17)
